data_2105600
loop_
_publ_author_name
'Bertolasi, V.'
'Gilli, P.'
'Ferretti, V.'
'Gilli, G.'

_publ_section_title
;
 Intermolecular N-H&#x00B7;&#x00B7;&#x00B7;O Hydrogen Bonding Assisted by
 Resonance. II. Self Assembly of Hydrogen-Bonded Secondary Enaminones in
 Supramolecular Catemers
;
_journal_issue 1
_journal_name_full 'Acta Crystallographica Section B'
_journal_page_first 50
_journal_page_last 65
_journal_paper_doi 10.1107/S0108768197008677
_journal_volume 54
_journal_year 1998
_chemical_formula_analytical 'C14 H17 N1 O2 '
_chemical_formula_sum 'C14 H17 N O2'
_chemical_formula_weight 231.29
_chemical_name_systematic
;
3-(4-Methoxyphenylamino)-5-methyl-2-cyclohexen-1-one
;
_space_group_IT_number 14
_symmetry_cell_setting monoclinic
_symmetry_space_group_name_Hall '-P 2yn'
_symmetry_space_group_name_H-M 'P 1 21/n 1'
_cell_angle_alpha 90.00000
_cell_angle_beta 95.020(10)
_cell_angle_gamma 90.00000
_cell_formula_units_Z 4
_cell_length_a 5.6040(10)
_cell_length_b 13.667(2)
_cell_length_c 16.742(3)
_cell_measurement_reflns_used 25
_cell_measurement_temperature 295
_cell_measurement_theta_max 15
_cell_measurement_theta_min 10
_cell_volume 1277.3(4)
_diffrn_ambient_temperature 295
_diffrn_measurement_device_type 'Enraf-Nonius CAD4'
_diffrn_measurement_method \w/2\q
_diffrn_radiation_monochromator graphite
_diffrn_radiation_source 'fine-focus sealed tube'
_diffrn_radiation_type 'Mo K\a'
_diffrn_radiation_wavelength 0.71069
_diffrn_reflns_av_R_equivalents 0.034
_diffrn_reflns_limit_h_max 7
_diffrn_reflns_limit_h_min -7
_diffrn_reflns_limit_k_max 17
_diffrn_reflns_limit_k_min 0
_diffrn_reflns_limit_l_max 21
_diffrn_reflns_limit_l_min 0
_diffrn_reflns_number 2860
_diffrn_reflns_reduction_process ' ......'
_diffrn_reflns_theta_max 27
_diffrn_reflns_theta_min 2
_diffrn_standards_decay_% 0
_diffrn_standards_interval_time 120
_diffrn_standards_number 3
_exptl_absorpt_coefficient_mu 0.0802
_exptl_absorpt_correction_type none
_exptl_crystal_colour colourless
_exptl_crystal_density_diffrn 1.2027
_exptl_crystal_description
;
prismatic
;
_exptl_crystal_F_000 496.0
_exptl_crystal_size_max 0.40
_exptl_crystal_size_mid 0.24
_exptl_crystal_size_min 0.13
_refine_diff_density_max 0.22
_refine_diff_density_min -0.19
_refine_ls_extinction_method none
_refine_ls_goodness_of_fit_ref 1.84
_refine_ls_hydrogen_treatment 'H atoms isotropic'
_refine_ls_matrix_type full
_refine_ls_number_parameters 199
_refine_ls_number_reflns 1109
_refine_ls_R_factor_gt 0.052
_refine_ls_shift/su_max 0.03
_refine_ls_structure_factor_coef F
_refine_ls_weighting_details 'w = 4F^2^/[\s^2^(I) + (0.04F^2^)^2^]'
_refine_ls_weighting_scheme calc
_refine_ls_wR_factor_ref 0.063
_reflns_number_gt 1109
_reflns_number_total 2771
_reflns_threshold_expression I>3\s(I)
_cod_data_source_file na0080.cif
_cod_data_source_block 5
_cod_depositor_comments
;
The following automatic conversions were performed:

'_symmetry_cell_setting' value 'Monoclinic' changed to 'monoclinic'
according to /home/saulius/struct/CIF-dictionaries/cif_core.dic
dictionary named 'cif_core.dic' version 2.4.2 from 2011-04-26.

Automatic conversion script
Id: cif_fix_values 1891 2012-01-12 08:04:46Z andrius 

The following automatic conversions were performed:

'_refine_ls_weighting_scheme' value 'calc w = 4F^2^/[\s^2^(I) +
(0.04F^2^)^2^]' was changed to 'calc'. New tag
'_refine_ls_weighting_details' was created. The value of the new tag
was set to 'w = 4F^2^/[\s^2^(I) + (0.04F^2^)^2^]'.

Automatic conversion script
Id: cif_fix_values 3143 2015-03-26 13:38:13Z robertas 
;
_cod_original_sg_symbol_H-M 'P 21/n'
_cod_original_formula_sum 'C14 H17 N1 O2 '
_cod_database_code 2105600

loop_
_symmetry_equiv_pos_as_xyz
x,y,z
-x,-y,-z
-x+1/2,y+1/2,-z+1/2
x+1/2,-y+1/2,z+1/2

loop_
_atom_site_label
_atom_site_fract_x
_atom_site_fract_y
_atom_site_fract_z
_atom_site_U_iso_or_equiv
_atom_site_adp_type
_atom_site_calc_flag
_atom_site_occupancy
_atom_site_type_symbol
O1 -0.0649(5) 0.1163(2) 0.2217(2) 0.0675(9) Uani . 1.0 O
O2 0.5311(5) -0.1916(2) 0.5732(2) 0.0832(10) Uani . 1.0 O
N1 -0.1723(5) -0.2035(2) 0.3174(2) 0.0588(10) Uani . 1.0 N
C1 -0.1644(6) 0.0347(2) 0.2162(2) 0.0532(11) Uani . 1.0 C
C2 -0.1038(6) -0.0427(2) 0.2702(2) 0.0503(11) Uani . 1.0 C
C3 -0.2228(6) -0.1298(2) 0.2656(2) 0.0480(11) Uani . 1.0 C
C4 -0.4203(7) -0.1494(3) 0.2017(2) 0.0642(13) Uani . 1.0 C
C5 -0.4299(14) -0.0853(5) 0.1325(4) 0.056(3) Uani . 0.5 C
C5' -0.5178(13) -0.0586(5) 0.1615(4) 0.056(3) Uani . 0.5 C
C6 -0.3604(8) 0.0171(3) 0.1510(3) 0.0848(18) Uani . 1.0 C
C7 -0.6720(9) -0.0891(4) 0.0823(3) 0.0966(17) Uani . 1.0 C
C8 0.0030(6) -0.1990(2) 0.3846(2) 0.0495(12) Uani . 1.0 C
C9 -0.0293(7) -0.1414(3) 0.4494(2) 0.0600(13) Uani . 1.0 C
C10 0.1413(7) -0.1364(3) 0.5139(2) 0.0613(13) Uani . 1.0 C
C11 0.3473(7) -0.1906(3) 0.5140(2) 0.0571(12) Uani . 1.0 C
C12 0.3789(7) -0.2510(3) 0.4490(2) 0.0657(13) Uani . 1.0 C
C13 0.2088(7) -0.2546(3) 0.3843(2) 0.0587(13) Uani . 1.0 C
C14 0.5279(8) -0.1236(4) 0.6354(3) 0.0923(18) Uani . 1.0 C
H1 -0.250(5) -0.2578(19) 0.3101(15) 0.038(7) Uiso . 1.0 H
H2 0.025(5) -0.0305(18) 0.3088(15) 0.035(6) Uiso . 1.0 H
H9 -0.177(6) -0.107(2) 0.4499(18) 0.058(8) Uiso . 1.0 H
H10 0.129(6) -0.093(3) 0.5524(19) 0.067(9) Uiso . 1.0 H
H12 0.518(5) -0.288(2) 0.4482(17) 0.049(7) Uiso . 1.0 H
H13 0.238(6) -0.295(2) 0.3377(18) 0.064(9) Uiso . 1.0 H
H14A 0.391(7) -0.129(3) 0.659(2) 0.095(11) Uiso . 1.0 H
H14B 0.681(8) -0.126(3) 0.671(2) 0.098(12) Uiso . 1.0 H
H14C 0.517(8) -0.056(3) 0.605(3) 0.113(14) Uiso . 1.0 H
H4A -0.57180000 -0.14450000 0.22520000 0.0687000 Uiso calc 0.5 H
H4B -0.40640000 -0.21680000 0.18470000 0.0687000 Uiso calc 0.5 H
H6A -0.31340000 0.04800000 0.10260000 0.0874000 Uiso calc 0.5 H
H6B -0.50090000 0.05110000 0.16540000 0.0874000 Uiso calc 0.5 H
H5 -0.29750000 -0.11010000 0.10390000 0.0703000 Uiso calc 0.5 H
H7A -0.67410000 -0.04660000 0.03720000 0.1020000 Uiso calc 0.5 H
H7B -0.70720000 -0.15410000 0.06380000 0.1020000 Uiso calc 0.5 H
H7C -0.79700000 -0.06900000 0.11460000 0.1020000 Uiso calc 0.5 H
H4A' -0.54942000 -0.18337000 0.22644000 0.0687000 Uiso calc 0.5 H
H4B' -0.36423000 -0.19301000 0.16332000 0.0687000 Uiso calc 0.5 H
H5' -0.61549000 -0.02536000 0.19813000 0.0780000 Uiso calc 0.5 H
H6A' -0.28902000 0.00630000 0.10211000 0.0874000 Uiso calc 0.5 H
H6B' -0.45124000 0.07801000 0.14456000 0.0874000 Uiso calc 0.5 H
H7A' -0.73965000 -0.03274000 0.05475000 0.1020000 Uiso calc 0.5 H
H7B' -0.57714000 -0.12379000 0.04832000 0.1020000 Uiso calc 0.5 H
H7C' -0.80298000 -0.13028000 0.09533000 0.1020000 Uiso calc 0.5 H

loop_
_atom_site_aniso_label
_atom_site_aniso_U_11
_atom_site_aniso_U_22
_atom_site_aniso_U_33
_atom_site_aniso_U_12
_atom_site_aniso_U_13
_atom_site_aniso_U_23
O1 0.0636(13) 0.0325(10) 0.0620(13) 0.0067(10) -0.0048(12) -0.0087(10)
O2 0.0666(14) 0.0759(15) 0.0511(13) -0.0168(13) -0.0142(12) 0.0167(13)
N1 0.0565(15) 0.0282(12) 0.0522(14) 0.0031(12) -0.0090(13) -0.0046(12)
C1 0.0485(17) 0.0342(15) 0.0430(16) 0.0007(14) 0.0022(14) -0.0021(14)
C2 0.0435(16) 0.0351(14) 0.0386(16) -0.0011(13) -0.0077(14) -0.0009(14)
C3 0.0425(16) 0.0298(14) 0.0407(16) -0.0032(13) 0.0006(14) 0.0019(13)
C4 0.059(2) 0.0388(16) 0.0511(18) 0.0031(15) -0.0127(17) -0.0068(15)
C5 0.061(4) 0.040(3) 0.032(3) -0.013(3) 0.005(3) -0.009(3)
C5' 0.056(4) 0.042(3) 0.033(3) 0.000(3) -0.008(3) -0.007(3)
C6 0.088(3) 0.0461(19) 0.061(2) 0.0093(18) -0.025(2) -0.0091(19)
C7 0.089(3) 0.070(2) 0.063(2) 0.012(2) -0.032(2) -0.019(2)
C8 0.0479(17) 0.0292(14) 0.0389(15) 0.0009(13) -0.0038(14) -0.0013(13)
C9 0.0491(18) 0.0384(16) 0.0543(18) -0.0030(15) 0.0026(16) 0.0087(14)
C10 0.0526(18) 0.0429(17) 0.0492(18) -0.0093(15) 0.0009(16) 0.0044(15)
C11 0.0477(17) 0.0475(17) 0.0388(15) -0.0036(16) -0.0027(14) 0.0024(15)
C12 0.0506(18) 0.0533(18) 0.0505(18) -0.0055(16) -0.0021(16) 0.0156(15)
C13 0.0532(18) 0.0419(17) 0.0439(17) -0.0063(15) 0.0033(15) 0.0064(15)
C14 0.071(2) 0.093(3) 0.053(2) -0.021(2) -0.0106(19) 0.009(2)

loop_
_atom_type_symbol
_atom_type_description
_atom_type_scat_dispersion_real
_atom_type_scat_dispersion_imag
_atom_type_scat_source
'O ' 'Oxygen      ' 0.0106 0.0060 'Int. Tab. C, 4.2.6.8, 6.1.1.4'
'N ' 'Nitrogen    ' 0.0061 0.0033 'Int. Tab. C, 4.2.6.8, 6.1.1.4'
'C ' 'Carbon      ' 0.0033 0.0016 'Int. Tab. C, 4.2.6.8, 6.1.1.4'
'H ' 'Hydrogen    ' 0.0000 0.0000 'Int. Tab. C, 4.2.6.8, 6.1.1.4'

loop_
_geom_angle_atom_site_label_1
_geom_angle_atom_site_label_2
_geom_angle_atom_site_label_3
_geom_angle
_geom_angle_publ_flag
C11 O2 C14 118.4(3) no
C3 N1 C8 124.6(3) no
C3 N1 H1 119(2) no
C8 N1 H1 117(2) no
O1 C1 C2 122.8(3) no
O1 C1 C6 119.5(3) no
C2 C1 C6 117.7(3) no
C1 C2 C3 121.9(3) no
C1 C2 H2 116(2) no
C3 C2 H2 122(2) no
N1 C3 C2 123.0(3) no
N1 C3 C4 115.4(3) no
C2 C3 C4 121.6(3) no
C3 C4 C5 115.9(4) no
C3 C4 C5' 113.2(4) no
C3 C4 H4A 108.5(3) no
C3 C4 H4B 107.9(3) no
C3 C4 H4A' 108.1(3) no
C3 C4 H4B' 109.2(3) no
C5 C4 C5' 31.8(4) no
C5 C4 H4A 108.1(4) no
C5 C4 H4B 109.7(4) no
C5 C4 H4A' 130.2(4) no
C5 C4 H4B' 80.2(3) no
C5' C4 H4A 80.0(4) no
C5' C4 H4B 133.8(4) no
C5' C4 H4A' 109.3(4) no
C5' C4 H4B' 110.2(4) no
H4A C4 H4B 106.3(3) no
H4A C4 H4A' 32.50(10) no
H4A C4 H4B' 132.2(4) no
H4B C4 H4A' 75.8(3) no
H4B C4 H4B' 33.40(10) no
H4A' C4 H4B' 106.7(4) no
C4 C5 C5' 77.0(7) no
C4 C5 C6 114.4(5) no
C4 C5 C7 112.8(5) no
C4 C5 H5 101.8(5) no
C4 C5 H4B' 36.0(2) no
C4 C5 H6A' 138.4(5) no
C5' C5 C6 67.1(7) no
C5' C5 C7 77.8(7) no
C5' C5 H5 168.0(10) no
C5' C5 H4B' 111.0(8) no
C5' C5 H6A' 100.6(8) no
C6 C5 C7 110.6(5) no
C6 C5 H5 103.5(6) no
C6 C5 H4B' 139.3(5) no
C6 C5 H6A' 36.0(2) no
C7 C5 H5 113.1(6) no
C7 C5 H4B' 108.3(4) no
C7 C5 H6A' 107.0(5) no
H5 C5 H4B' 71.0(4) no
H5 C5 H6A' 72.3(4) no
H4B' C5 H6A' 136.5(5) no
C4 C5' C5 71.2(7) no
C4 C5' C6 117.9(5) no
C4 C5' C7 108.2(5) no
C4 C5' H4A 35.7(2) no
C4 C5' H6B 142.2(5) no
C4 C5' H5' 107.9(6) no
C5 C5' C6 80.3(8) no
C5 C5' C7 72.1(7) no
C5 C5' H4A 103.0(8) no
C5 C5' H6B 115.9(8) no
C5 C5' H5' 177.0(10) no
C6 C5' C7 113.7(5) no
C6 C5' H4A 141.1(5) no
C6 C5' H6B 38.7(3) no
C6 C5' H5' 97.5(6) no
C7 C5' H4A 103.9(4) no
C7 C5' H6B 109.2(4) no
C7 C5' H5' 111.0(6) no
H4A C5' H6B 134.7(5) no
H4A C5' H5' 77.1(4) no
H6B C5' H5' 62.7(4) no
C1 C6 C5 117.9(4) no
C1 C6 C5' 117.7(4) no
C1 C6 H6A 107.7(4) no
C1 C6 H6B 107.7(4) no
C1 C6 H6A' 108.3(4) no
C1 C6 H6B' 106.6(4) no
C5 C6 C5' 32.6(4) no
C5 C6 H6A 108.8(4) no
C5 C6 H6B 107.6(4) no
C5 C6 H6A' 78.2(4) no
C5 C6 H6B' 131.1(4) no
C5' C6 H6A 130.9(5) no
C5' C6 H6B 77.6(4) no
C5' C6 H6A' 108.2(5) no
C5' C6 H6B' 108.7(4) no
H6A C6 H6B 106.6(4) no
H6A C6 H6A' 35.50(10) no
H6A C6 H6B' 73.3(3) no
H6B C6 H6A' 134.6(5) no
H6B C6 H6B' 35.6(2) no
H6A' C6 H6B' 106.9(4) no
C5 C7 C5' 30.1(4) no
C5 C7 H7A 111.3(4) no
C5 C7 H7B 110.9(5) no
C5 C7 H7C 109.5(5) no
C5 C7 H7A' 122.0(5) no
C5 C7 H7B' 80.2(4) no
C5 C7 H7C' 123.3(5) no
C5' C7 H7A 118.3(4) no
C5' C7 H7B 126.9(5) no
C5' C7 H7C 79.8(4) no
C5' C7 H7A' 110.9(4) no
C5' C7 H7B' 110.2(4) no
C5' C7 H7C' 109.6(5) no
H7A C7 H7B 108.9(5) no
H7A C7 H7C 108.2(4) no
H7A C7 H7A' 31.9(2) no
H7A C7 H7B' 78.3(4) no
H7A C7 H7C' 125.4(5) no
H7B C7 H7C 107.9(4) no
H7B C7 H7A' 122.0(5) no
H7B C7 H7B' 56.4(3) no
H7B C7 H7C' 52.5(3) no
H7C C7 H7A' 76.3(3) no
H7C C7 H7B' 164.3(6) no
H7C C7 H7C' 55.5(3) no
H7A' C7 H7B' 109.6(5) no
H7A' C7 H7C' 107.5(4) no
H7B' C7 H7C' 108.9(5) no
N1 C8 C9 121.4(3) no
N1 C8 C13 119.3(3) no
C9 C8 C13 119.3(3) no
C8 C9 C10 121.3(3) no
C8 C9 H9 118(2) no
C10 C9 H9 121(2) no
C9 C10 C11 120.0(3) no
C9 C10 H10 121(2) no
C11 C10 H10 119(2) no
O2 C11 C10 126.0(3) no
O2 C11 C12 115.0(3) no
C10 C11 C12 119.0(3) no
C11 C12 C13 120.6(3) no
C11 C12 H12 120(2) no
C13 C12 H12 120(2) no
C8 C13 C12 119.8(3) no
C8 C13 H13 121(2) no
C12 C13 H13 119(2) no
O2 C14 H14A 110(3) no
O2 C14 H14B 111(2) no
O2 C14 H14C 103(2) no
H14A C14 H14B 118(4) no
H14A C14 H14C 105(4) no
H14B C14 H14C 109(3) no
C4 H4A C5' 64.2(3) no
C4 H4A H4A' 75.0(2) no
C5' H4A H4A' 132.0(2) no
C4 H4B H4A' 52.5(2) no
C4 H4B H4B' 71.4(2) no
H4A' H4B H4B' 120.0000 no
C6 H6A H6A' 70.7(2) no
C6 H6A H6B' 53.6(3) no
H6A' H6A H6B' 121.3000 no
C5' H6B C6 63.7(4) no
C5' H6B H6B' 128.6(3) no
C6 H6B H6B' 73.5(3) no
C7 H7A H7A' 74.8(3) no
C7 H7A H7B' 50.4(3) no
H7A' H7A H7B' 124.2000 no
C7 H7B H7B' 60.9(3) no
C7 H7B H7C' 64.3(3) no
H7B' H7B H7C' 125.2000 no
C7 H7C H7A' 51.7(3) no
C7 H7C H7C' 62.4(3) no
H7A' H7C H7C' 95.2000 no
C4 H4A' H4A 72.4(2) no
C4 H4A' H4B 51.7(2) no
H4A H4A' H4B 120.8000 no
C4 H4B' C5 63.8(3) no
C4 H4B' H4B 75.2(2) no
C5 H4B' H4B 130.9(2) no
C5 H6A' C6 65.7(3) no
C5 H6A' H6A 129.7(3) no
C6 H6A' H6A 73.8(2) no
C6 H6B' H6A 53.1(3) no
C6 H6B' H6B 70.9(2) no
H6A H6B' H6B 120.5000 no
C7 H7A' H7A 73.3(3) no
C7 H7A' H7C 52.0(3) no
H7A H7A' H7C 125.2000 no
C7 H7B' H7A 51.3(3) no
C7 H7B' H7B 62.7(3) no
H7A H7B' H7B 94.8000 no
C7 H7C' H7B 63.2(3) no
C7 H7C' H7C 62.1(3) no
H7B H7C' H7C 125.1000 no

loop_
_geom_bond_atom_site_label_1
_geom_bond_atom_site_label_2
_geom_bond_distance
_geom_bond_publ_flag
O1 C1 1.246(4) no
O2 C11 1.366(4) no
O2 C14 1.398(5) no
N1 C3 1.343(4) no
N1 C8 1.429(4) no
N1 H1 0.86(2) no
C1 C2 1.414(5) no
C1 C6 1.498(5) no
C2 C3 1.364(5) no
C2 H2 0.94(2) no
C3 C4 1.495(5) no
C4 C5 1.450(8) no
C4 C5' 1.492(8) no
C4 H4A 0.968(4) no
C4 H4B 0.970(4) no
C4 H4A' 0.981(4) no
C4 H4B' 0.951(4) no
C5 C5' 0.810(10) no
C5 C6 1.478(8) no
C5 C7 1.533(8) no
C5 H5 0.979(8) no
C5 H4B' 1.592(7) no
C5 H6A' 1.587(7) no
C5' C6 1.381(8) no
C5' C7 1.574(8) no
C5' H4A 1.632(7) no
C5' H6B 1.504(7) no
C5' H5' 0.970(7) no
C6 H6A 0.971(4) no
C6 H6B 0.963(5) no
C6 H6A' 0.954(4) no
C6 H6B' 0.977(4) no
C7 H7A 0.951(5) no
C7 H7B 0.956(5) no
C7 H7C 0.962(5) no
C7 H7A' 0.959(5) no
C7 H7B' 0.940(5) no
C7 H7C' 0.965(5) no
C8 C9 1.365(5) no
C8 C13 1.382(5) no
C9 C10 1.380(5) no
C9 H9 0.96(3) no
C10 C11 1.372(5) no
C10 H10 0.88(3) no
C11 C12 1.390(5) no
C12 C13 1.379(5) no
C12 H12 0.93(2) no
C13 H13 0.98(3) no
C14 H14A 0.89(4) no
C14 H14B 1.00(4) no
C14 H14C 1.06(4) no
H4A H4A' 0.54580(10) no
H4A H4A' 0.54580(10) no
H4B H4A' 1.1989(2) no
H4B H4A' 1.1989(2) no
H4B H4B' 0.55180(10) no
H4B H4B' 0.55180(10) no
H6A H6A' 0.58630(10) no
H6A H6A' 0.58630(10) no
H6A H6B' 1.1633(2) no
H6A H6B' 1.1633(2) no
H6B H6B' 0.59280(10) no
H6B H6B' 0.59280(10) no
H7A H7A' 0.52540(10) no
H7A H7A' 0.52540(10) no
H7A H7B' 1.19380(10) no
H7A H7B' 1.19380(10) no
H7B H7B' 0.89610(10) no
H7B H7B' 0.89610(10) no
H7B H7C' 0.84990(10) no
H7B H7C' 0.84990(10) no
H7C H7A' 1.1871(2) no
H7C H7A' 1.1871(2) no
H7C H7C' 0.89710(10) no
H7C H7C' 0.89710(10) no

loop_
_geom_contact_atom_site_label_1
_geom_contact_atom_site_label_2
_geom_contact_distance
O1 C2 2.337(4)
O1 C6 2.374(5)
O1 H2 2.51(2)
O1 H6A 2.510(2)
O1 H6B 2.693(3)
O1 H6A' 2.722(2)
O1 H6B' 2.478(3)
O2 C10 2.439(5)
O2 C12 2.324(4)
O2 H10 2.62(3)
O2 H12 2.47(3)
O2 H14A 1.90(4)
O2 H14B 1.98(4)
O2 H14C 1.94(5)
N1 C2 2.378(4)
N1 C4 2.399(5)
N1 C9 2.437(5)
N1 C13 2.426(5)
N1 H2 2.62(3)
N1 H9 2.59(3)
N1 H13 2.61(3)
N1 H4A 2.728(3)
N1 H4B 2.486(3)
N1 H4A' 2.510(3)
N1 H4B' 2.710(3)
C1 C3 2.428(5)
C1 C4 2.896(5)
C1 C5 2.550(8)
C1 C5' 2.464(8)
C1 H2 2.01(2)
C1 H6A 2.018(4)
C1 H6B 2.012(4)
C1 H5 2.787(3)
C1 H5' 2.650(4)
C1 H6A' 2.014(4)
C1 H6B' 2.009(4)
C2 C4 2.496(5)
C2 C5 2.874(7)
C2 C5' 2.830(8)
C2 C6 2.493(5)
C2 C8 2.896(5)
C2 H6B 2.999(3)
C2 H6A' 2.990(3)
C3 C5 2.496(7)
C3 C5' 2.493(8)
C3 C6 2.837(5)
C3 C8 2.454(5)
C3 H1 1.91(3)
C3 H2 2.03(2)
C3 H4A 2.023(3)
C3 H4B 2.016(3)
C3 H5 2.717(3)
C3 H4A' 2.026(3)
C3 H4B' 2.018(3)
C3 H5' 2.779(3)
C4 C6 2.462(5)
C4 C7 2.485(6)
C4 H1 2.47(3)
C4 H6B 2.834(4)
C4 H5 1.908(4)
C4 H7B 2.697(4)
C4 H7C 2.693(4)
C4 H5' 2.015(4)
C4 H6A' 2.840(4)
C4 H7B' 2.664(4)
C4 H7C' 2.678(4)
C5 H4A 1.978(7)
C5 H4B 1.998(7)
C5 H6A 2.013(7)
C5 H6B 1.994(7)
C5 H7A 2.078(7)
C5 H7B 2.076(7)
C5 H7C 2.065(8)
C5 H4A' 2.214(7)
C5 H5' 1.777(7)
C5 H6B' 2.245(7)
C5 H7A' 2.197(7)
C5 H7B' 1.656(7)
C5 H7C' 2.215(7)
C5' H4B 2.274(7)
C5' H6A 2.146(7)
C5' H5 1.777(7)
C5' H7A 2.192(7)
C5' H7B 2.280(7)
C5' H7C 1.694(7)
C5' H4A' 2.038(7)
C5' H4B' 2.027(7)
C5' H6A' 1.908(7)
C5' H6B' 1.930(7)
C5' H7A' 2.115(7)
C5' H7B' 2.093(7)
C5' H7C' 2.105(7)
C6 C7 2.476(6)
C6 H4A 2.843(4)
C6 H5 1.954(4)
C6 H7A 2.626(4)
C6 H7C 2.735(4)
C6 H4B' 2.879(4)
C6 H5' 1.789(5)
C6 H7A' 2.642(4)
C6 H7B' 2.788(4)
C7 H4A 2.526(4)
C7 H4B 2.785(5)
C7 H6A 2.747(5)
C7 H6B 2.509(5)
C7 H5 2.118(5)
C7 H4A' 2.769(4)
C7 H4B' 2.534(5)
C7 H5' 2.125(4)
C7 H6A' 2.508(5)
C7 H6B' 2.758(5)
C8 C10 2.392(5)
C8 C11 2.774(5)
C8 C12 2.389(5)
C8 H1 1.97(3)
C8 H2 2.64(3)
C8 H9 2.00(3)
C8 H13 2.06(3)
C9 C11 2.383(5)
C9 C12 2.736(5)
C9 C13 2.370(5)
C9 H1 3.00(3)
C9 H2 2.84(3)
C9 H10 1.98(3)
C10 C12 2.379(5)
C10 C13 2.757(5)
C10 C14 2.845(6)
C10 H9 2.04(3)
C10 H14A 2.69(4)
C10 H14C 2.72(4)
C11 C13 2.405(5)
C11 C14 2.374(6)
C11 H10 1.95(3)
C11 H12 2.02(3)
C11 H14A 2.56(4)
C11 H14C 2.53(4)
C12 H13 2.05(3)
C13 H1 2.76(3)
C13 H12 2.01(3)
C14 H10 2.56(3)
H1 H13 2.78(4)
H1 H4A 2.69(3)
H1 H4B 2.27(3)
H1 H4A' 2.33(3)
H1 H4B' 2.64(3)
H2 H9 2.90(4)
H9 H10 2.33(4)
H10 H14A 2.26(5)
H10 H14C 2.33(5)
H12 H13 2.32(4)
H14A H14B 1.62(6)
H14A H14C 1.55(6)
H14B H14C 1.67(6)
H4A H4B 1.551000
H4A H6B 2.894000
H4A H5 2.693000
H4A H7B 2.7450(10)
H4A H7C 2.383000
H4A H4B' 1.754000
H4A H5' 1.702000
H4A H7B' 2.9720(10)
H4A H7C' 2.439000
H4B H5 2.115000
H4B H7B 2.660000
H4B H5' 2.884000
H4B H7B' 2.713000
H4B H7C' 2.827000
H6A H6B 1.551000
H6A H5 2.163000
H6A H7A 2.563000
H6A H5' 2.627000
H6A H7A' 2.689000
H6A H7B' 2.879000
H6B H5 2.724000
H6B H7A 2.639000
H6B H7C 2.434000
H6B H5' 1.366000
H6B H6A' 1.768000
H6B H7A' 2.470000
H5 H7A 2.458000
H5 H7B 2.411000
H5 H7C 2.8760(10)
H5 H4A' 2.777000
H5 H4B' 1.574000
H5 H5' 2.738000
H5 H6A' 1.592000
H5 H6B' 2.814000
H5 H7A' 2.753000
H5 H7B' 1.761000
H5 H7C' 2.8370(10)
H7A H7B 1.551000
H7A H7C 1.550000
H7A H5' 2.7010(10)
H7A H6A' 2.439000
H7A H6B' 2.701000
H7A H7C' 1.703000
H7B H7C 1.551000
H7B H4A' 2.8170(10)
H7B H4B' 2.489000
H7B H5' 2.866000
H7B H7A' 1.674000
H7C H4A' 2.724000
H7C H5' 1.760000
H7C H6B' 2.806000
H7C H7B' 1.884000
H4A' H4B' 1.550000
H4A' H5' 2.235000
H4A' H7C' 2.611000
H4B' H5' 2.778000
H4B' H6A' 2.954000
H4B' H7B' 2.371000
H4B' H7C' 2.754000
H5' H6A' 2.576000
H5' H6B' 1.947000
H5' H7A' 2.442000
H5' H7B' 2.871000
H5' H7C' 2.409000
H6A' H6B' 1.551000
H6A' H7A' 2.634000
H6A' H7B' 2.515000
H6B' H7A' 2.596000
H7A' H7B' 1.551000
H7A' H7C' 1.551000
H7B' H7C' 1.550000

loop_
_geom_hbond_atom_site_label_D
_geom_hbond_atom_site_label_H
_geom_hbond_atom_site_label_A
_geom_hbond_site_symmetry_A
_geom_hbond_distance_DH
_geom_hbond_distance_HA
_geom_hbond_distance_DA
_geom_hbond_angle_DHA
N1 H1 O1 3_445 0.86(3) 2.06(3) 2.914(4) 173(2)

loop_
_geom_torsion_atom_site_label_1
_geom_torsion_atom_site_label_2
_geom_torsion_atom_site_label_3
_geom_torsion_atom_site_label_4
_geom_torsion
_geom_torsion_publ_flag
C14 O2 C11 C10 -8.4(5) no
C14 O2 C11 C12 171.6(3) no
C11 O2 C14 H14A 56(3) no
C11 O2 C14 H14B -172(3) no
C11 O2 C14 H14C -55(3) no
C8 N1 C3 C2 2.6(5) no
C8 N1 C3 C4 -177.5(3) no
H1 N1 C3 C2 -176(2) no
H1 N1 C3 C4 3(2) no
C3 N1 C8 C9 69.1(4) no
C3 N1 C8 C13 -111.4(4) no
H1 N1 C8 C9 -110(2) no
H1 N1 C8 C13 69(2) no
O1 C1 C2 C3 176.6(3) no
O1 C1 C2 H2 -3(2) no
C6 C1 C2 C3 -2.1(5) no
C6 C1 C2 H2 177(2) no
O1 C1 C6 C5 164.2(4) no
O1 C1 C6 C5' -158.9(4) no
O1 C1 C6 H6A 40.7(5) no
O1 C1 C6 H6B -73.9(5) no
O1 C1 C6 H6A' 78.0(5) no
O1 C1 C6 H6B' -36.6(5) no
C2 C1 C6 C5 -17.1(6) no
C2 C1 C6 C5' 19.9(6) no
C2 C1 C6 H6A -140.5(4) no
C2 C1 C6 H6B 104.8(4) no
C2 C1 C6 H6A' -103.2(4) no
C2 C1 C6 H6B' 142.1(3) no
C1 C2 C3 N1 -178.4(3) no
C1 C2 C3 C4 1.7(5) no
H2 C2 C3 N1 2(2) no
H2 C2 C3 C4 -177(2) no
N1 C3 C4 C5 -161.9(4) no
N1 C3 C4 C5' 163.1(4) no
N1 C3 C4 H4A 76.2(4) no
N1 C3 C4 H4B -38.5(4) no
N1 C3 C4 H4A' 42.0(4) no
N1 C3 C4 H4B' -73.8(4) no
C2 C3 C4 C5 18.0(6) no
C2 C3 C4 C5' -17.0(5) no
C2 C3 C4 H4A -103.8(4) no
C2 C3 C4 H4B 141.4(3) no
C2 C3 C4 H4A' -138.1(3) no
C2 C3 C4 H4B' 106.2(4) no
C3 C4 C5 C5' -92.6(7) no
C3 C4 C5 C6 -35.6(6) no
C3 C4 C5 C7 -163.2(4) no
C3 C4 C5 H5 75.3(6) no
C3 C4 C5 H4B' 106.7(4) no
C3 C4 C5 H6A' -1.4(9) no
C5' C4 C5 C6 57.0(7) no
C5' C4 C5 C7 -70.6(7) no
C5' C4 C5 H5 168(1) no
C5' C4 C5 H4B' -160.7(8) no
C5' C4 C5 H6A' 91(1) no
H4A C4 C5 C5' 29.4(8) no
H4A C4 C5 C6 86.4(6) no
H4A C4 C5 C7 -41.1(6) no
H4A C4 C5 H5 -162.6(5) no
H4A C4 C5 H4B' -131.3(4) no
H4A C4 C5 H6A' 120.7(7) no
H4B C4 C5 C5' 144.9(7) no
H4B C4 C5 C6 -158.1(4) no
H4B C4 C5 C7 74.4(6) no
H4B C4 C5 H5 -47.2(6) no
H4B C4 C5 H4B' -15.8(2) no
H4B C4 C5 H6A' -123.8(7) no
H4A' C4 C5 C5' 57.1(9) no
H4A' C4 C5 C6 114.1(6) no
H4A' C4 C5 C7 -13.5(8) no
H4A' C4 C5 H5 -135.0(5) no
H4A' C4 C5 H4B' -103.7(5) no
H4A' C4 C5 H6A' 148.4(6) no
H4B' C4 C5 C5' 160.7(8) no
H4B' C4 C5 C6 -142.3(5) no
H4B' C4 C5 C7 90.2(5) no
H4B' C4 C5 H5 -31.4(5) no
H4B' C4 C5 H6A' -108.0(7) no
C3 C4 C5' C5 102.3(7) no
C3 C4 C5' C6 34.6(7) no
C3 C4 C5' C7 165.3(4) no
C3 C4 C5' H4A -106.0(4) no
C3 C4 C5' H6B -5(1) no
C3 C4 C5' H5' -74.5(6) no
C5 C4 C5' C6 -67.7(8) no
C5 C4 C5' C7 63.0(7) no
C5 C4 C5' H4A 151.7(8) no
C5 C4 C5' H6B -107(1) no
C5 C4 C5' H5' -176(1) no
H4A C4 C5' C5 -151.7(8) no
H4A C4 C5' C6 140.6(6) no
H4A C4 C5' C7 -88.7(4) no
H4A C4 C5' H6B 100.0(8) no
H4A C4 C5' H5' 31.6(5) no
H4B C4 C5' C5 -48.6(9) no
H4B C4 C5' C6 -116.3(6) no
H4B C4 C5' C7 14.4(8) no
H4B C4 C5' H4A 103.1(6) no
H4B C4 C5' H6B -156.9(6) no
H4B C4 C5' H5' 134.6(6) no
H4A' C4 C5' C5 -137.3(7) no
H4A' C4 C5' C6 155.1(5) no
H4A' C4 C5' C7 -74.2(5) no
H4A' C4 C5' H4A 14.4(2) no
H4A' C4 C5' H6B 114.4(8) no
H4A' C4 C5' H5' 46.0(7) no
H4B' C4 C5' C5 -20.3(8) no
H4B' C4 C5' C6 -87.9(6) no
H4B' C4 C5' C7 42.7(6) no
H4B' C4 C5' H4A 131.4(4) no
H4B' C4 C5' H6B -128.6(8) no
H4B' C4 C5' H5' 163.0(5) no
C3 C4 H4A C5' 111.2(4) no
C3 C4 H4A H4A' -94.7(3) no
C5 C4 H4A C5' -15.2(4) no
C5 C4 H4A H4A' 138.8(4) no
C5' C4 H4A H4A' 154.0(3) no
H4B C4 H4A C5' -132.9(5) no
H4B C4 H4A H4A' 21.1(2) no
H4A' C4 H4A C5' -154.0(3) no
H4B' C4 H4A C5' -108.3(6) no
H4B' C4 H4A H4A' 45.7(5) no
C3 C4 H4B H4A' 104.8(3) no
C3 C4 H4B H4B' -97.9(3) no
C5 C4 H4B H4A' -128.1(5) no
C5 C4 H4B H4B' 29.2(3) no
C5' C4 H4B H4A' -103.3(6) no
C5' C4 H4B H4B' 54.1(5) no
H4A C4 H4B H4A' -11.5(1) no
H4A C4 H4B H4B' 145.8(4) no
H4A' C4 H4B H4B' 157.3(2) no
H4B' C4 H4B H4A' -157.3(2) no
C3 C4 H4A' H4A 96.3(3) no
C3 C4 H4A' H4B -104.5(3) no
C5 C4 H4A' H4A -55.2(5) no
C5 C4 H4A' H4B 104.0(6) no
C5' C4 H4A' H4A -27.2(3) no
C5' C4 H4A' H4B 132.0(5) no
H4A C4 H4A' H4B 159.2(2) no
H4B C4 H4A' H4A -159.2(2) no
H4B' C4 H4A' H4A -146.4(4) no
H4B' C4 H4A' H4B 12.8(1) no
C3 C4 H4B' C5 -114.2(4) no
C3 C4 H4B' H4B 93.6(3) no
C5 C4 H4B' H4B -152.2(3) no
C5' C4 H4B' C5 10.7(4) no
C5' C4 H4B' H4B -141.5(4) no
H4A C4 H4B' C5 105.6(6) no
H4A C4 H4B' H4B -46.7(5) no
H4B C4 H4B' C5 152.2(3) no
H4A' C4 H4B' C5 129.2(5) no
H4A' C4 H4B' H4B -23.0(2) no
C4 C5 C5' C6 124.0(4) no
C4 C5 C5' C7 -117.2(4) no
C4 C5 C5' H4A -16.5(4) no
C4 C5 C5' H6B 139.7(7) no
C4 C5 C5' H5' 75(*) no
C6 C5 C5' C4 -124.0(4) no
C6 C5 C5' C7 118.8(4) no
C6 C5 C5' H4A -140.5(6) no
C6 C5 C5' H6B 15.7(5) no
C6 C5 C5' H5' -48(*) no
C7 C5 C5' C4 117.2(4) no
C7 C5 C5' C6 -118.8(4) no
C7 C5 C5' H4A 100.7(5) no
C7 C5 C5' H6B -103.1(6) no
C7 C5 C5' H5' -167(*) no
H5 C5 C5' C4 -85(5) no
H5 C5 C5' C6 38(5) no
H5 C5 C5' C7 157(5) no
H5 C5 C5' H4A -101(5) no
H5 C5 C5' H6B 54(5) no
H5 C5 C5' H5' -9(*) no
H4B' C5 C5' C4 12.0(4) no
H4B' C5 C5' C6 136.0(6) no
H4B' C5 C5' C7 -105.2(6) no
H4B' C5 C5' H4A -4.5(8) no
H4B' C5 C5' H6B 151.7(5) no
H4B' C5 C5' H5' 87(*) no
H6A' C5 C5' C4 -137.5(5) no
H6A' C5 C5' C6 -13.6(4) no
H6A' C5 C5' C7 105.3(5) no
H6A' C5 C5' H4A -154.1(4) no
H6A' C5 C5' H6B 2.1(9) no
H6A' C5 C5' H5' -61(*) no
C4 C5 C6 C1 35.9(7) no
C4 C5 C6 C5' -62.5(7) no
C4 C5 C6 H6A 158.7(4) no
C4 C5 C6 H6B -86.1(6) no
C4 C5 C6 H6A' 140.6(5) no
C4 C5 C6 H6B' -117.2(6) no
C5' C5 C6 C1 98.4(8) no
C5' C5 C6 H6A -138.7(8) no
C5' C5 C6 H6B -23.5(8) no
C5' C5 C6 H6A' -156.9(8) no
C5' C5 C6 H6B' -54.7(9) no
C7 C5 C6 C1 164.6(4) no
C7 C5 C6 C5' 66.1(7) no
C7 C5 C6 H6A -72.6(6) no
C7 C5 C6 H6B 42.6(6) no
C7 C5 C6 H6A' -90.8(5) no
C7 C5 C6 H6B' 11.4(8) no
H5 C5 C6 C1 -74.1(6) no
H5 C5 C6 C5' -171(1) no
H5 C5 C6 H6A 48.8(6) no
H5 C5 C6 H6B 164.0(5) no
H5 C5 C6 H6A' 30.6(5) no
H5 C5 C6 H6B' 132.8(6) no
H4B' C5 C6 C1 2(1) no
H4B' C5 C6 C5' -95(1) no
H4B' C5 C6 H6A 125.3(7) no
H4B' C5 C6 H6B -119.6(7) no
H4B' C5 C6 H6A' 107.1(8) no
H4B' C5 C6 H6B' -150.7(6) no
H6A' C5 C6 C1 -104.7(4) no
H6A' C5 C6 C5' 156.9(8) no
H6A' C5 C6 H6A 18.2(2) no
H6A' C5 C6 H6B 133.4(5) no
H6A' C5 C6 H6B' 102.2(6) no
C4 C5 C7 C5' 70.0(7) no
C4 C5 C7 H7A -179.9(5) no
C4 C5 C7 H7B -58.6(6) no
C4 C5 C7 H7C 60.4(6) no
C4 C5 C7 H7A' 146.2(5) no
C4 C5 C7 H7B' -106.7(5) no
C4 C5 C7 H7C' -0.5(8) no
C5' C5 C7 H7A 110.0(8) no
C5' C5 C7 H7B -128.6(8) no
C5' C5 C7 H7C -9.6(8) no
C5' C5 C7 H7A' 76.2(8) no
C5' C5 C7 H7B' -176.8(8) no
C5' C5 C7 H7C' -70.5(9) no
C6 C5 C7 C5' -59.5(7) no
C6 C5 C7 H7A 50.5(6) no
C6 C5 C7 H7B 171.9(4) no
C6 C5 C7 H7C -69.1(6) no
C6 C5 C7 H7A' 16.6(8) no
C6 C5 C7 H7B' 123.7(5) no
C6 C5 C7 H7C' -130.0(5) no
H5 C5 C7 C5' -174(1) no
H5 C5 C7 H7A -65.0(7) no
H5 C5 C7 H7B 56.3(7) no
H5 C5 C7 H7C 175.3(5) no
H5 C5 C7 H7A' -98.9(7) no
H5 C5 C7 H7B' 8.2(6) no
H5 C5 C7 H7C' 114.4(7) no
H4B' C5 C7 C5' 108.3(8) no
H4B' C5 C7 H7A -141.6(4) no
H4B' C5 C7 H7B -20.3(6) no
H4B' C5 C7 H7C 98.7(5) no
H4B' C5 C7 H7A' -175.5(4) no
H4B' C5 C7 H7B' -68.4(4) no
H4B' C5 C7 H7C' 37.8(7) no
H6A' C5 C7 C5' -97.5(8) no
H6A' C5 C7 H7A 12.6(6) no
H6A' C5 C7 H7B 133.9(4) no
H6A' C5 C7 H7C -107.1(5) no
H6A' C5 C7 H7A' -21.3(7) no
H6A' C5 C7 H7B' 85.8(4) no
H6A' C5 C7 H7C' -168.0(4) no
C4 C5 H4B' H4B 36.6(4) no
C5' C5 H4B' C4 -20.2(8) no
C5' C5 H4B' H4B 16(1) no
C6 C5 H4B' C4 58.7(7) no
C6 C5 H4B' H4B 95.3(8) no
C7 C5 H4B' C4 -103.7(5) no
C7 C5 H4B' H4B -67.1(5) no
H5 C5 H4B' C4 147.4(5) no
H5 C5 H4B' H4B -176.0(1) no
H6A' C5 H4B' C4 113.5(7) no
H6A' C5 H4B' H4B 150.1(5) no
C4 C5 H6A' C6 -60.7(7) no
C4 C5 H6A' H6A -100.2(7) no
C5' C5 H6A' C6 21.5(7) no
C5' C5 H6A' H6A -18.0(9) no
C6 C5 H6A' H6A -39.5(4) no
C7 C5 H6A' C6 101.9(5) no
C7 C5 H6A' H6A 62.3(5) no
H5 C5 H6A' C6 -148.7(5) no
H5 C5 H6A' H6A 171.8(2) no
H4B' C5 H6A' C6 -115.0(7) no
H4B' C5 H6A' H6A -154.6(4) no
C4 C5' C6 C1 -36.7(7) no
C4 C5' C6 C5 62.6(7) no
C4 C5' C6 H6A 118.4(6) no
C4 C5' C6 H6B -140.3(6) no
C4 C5' C6 H6A' 86.5(6) no
C4 C5' C6 H6B' -157.8(5) no
C5 C5' C6 C1 -99.3(8) no
C5 C5' C6 H6A 55.7(9) no
C5 C5' C6 H6B 157.1(8) no
C5 C5' C6 H6A' 23.8(8) no
C5 C5' C6 H6B' 139.6(7) no
C7 C5' C6 C1 -164.8(4) no
C7 C5' C6 C5 -65.5(7) no
C7 C5' C6 H6A -9.8(9) no
C7 C5' C6 H6B 91.5(5) no
C7 C5' C6 H6A' -41.7(6) no
C7 C5' C6 H6B' 74.0(6) no
H4A C5' C6 C1 0(1) no
H4A C5' C6 C5 99(1) no
H4A C5' C6 H6A 154.6(6) no
H4A C5' C6 H6B -104.1(8) no
H4A C5' C6 H6A' 122.7(8) no
H4A C5' C6 H6B' -121.6(8) no
H6B C5' C6 C1 103.6(4) no
H6B C5' C6 C5 -157.1(8) no
H6B C5' C6 H6A -101.3(6) no
H6B C5' C6 H6A' -133.2(5) no
H6B C5' C6 H6B' -17.5(2) no
H5' C5' C6 C1 78.3(6) no
H5' C5' C6 C5 178(1) no
H5' C5' C6 H6A -126.7(6) no
H5' C5' C6 H6B -25.4(5) no
H5' C5' C6 H6A' -158.6(5) no
H5' C5' C6 H6B' -42.9(6) no
C4 C5' C7 C5 -62.5(7) no
C4 C5' C7 H7A -146.4(5) no
C4 C5' C7 H7B 3.5(8) no
C4 C5' C7 H7C 108.3(5) no
C4 C5' C7 H7A' 179.4(4) no
C4 C5' C7 H7B' -59.1(6) no
C4 C5' C7 H7C' 60.8(6) no
C5 C5' C7 H7A -83.9(8) no
C5 C5' C7 H7B 66.0(9) no
C5 C5' C7 H7C 170.8(8) no
C5 C5' C7 H7A' -118.2(8) no
C5 C5' C7 H7B' 3.4(8) no
C5 C5' C7 H7C' 123.3(8) no
C6 C5' C7 C5 70.5(8) no
C6 C5' C7 H7A -13.4(8) no
C6 C5' C7 H7B 136.5(6) no
C6 C5' C7 H7C -118.7(5) no
C6 C5' C7 H7A' -47.7(7) no
C6 C5' C7 H7B' 73.9(6) no
C6 C5' C7 H7C' -166.2(5) no
H4A C5' C7 C5 -99.4(8) no
H4A C5' C7 H7A 176.6(4) no
H4A C5' C7 H7B -33.5(7) no
H4A C5' C7 H7C 71.3(4) no
H4A C5' C7 H7A' 142.4(4) no
H4A C5' C7 H7B' -96.1(5) no
H4A C5' C7 H7C' 23.8(6) no
H6B C5' C7 C5 111.9(9) no
H6B C5' C7 H7A 28.0(7) no
H6B C5' C7 H7B 177.9(5) no
H6B C5' C7 H7C -77.3(4) no
H6B C5' C7 H7A' -6.2(6) no
H6B C5' C7 H7B' 115.3(5) no
H6B C5' C7 H7C' -124.8(5) no
H5' C5' C7 C5 179(1) no
H5' C5' C7 H7A 95.4(7) no
H5' C5' C7 H7B -114.8(7) no
H5' C5' C7 H7C -9.9(6) no
H5' C5' C7 H7A' 61.0(7) no
H5' C5' C7 H7B' -177.4(5) no
H5' C5' C7 H7C' -57.5(7) no
C4 C5' H4A H4A' -34.8(4) no
C5 C5' H4A C4 27.4(7) no
C5 C5' H4A H4A' -7.3(9) no
C6 C5' H4A C4 -63.3(8) no
C6 C5' H4A H4A' -98.1(8) no
C7 C5' H4A C4 101.9(5) no
C7 C5' H4A H4A' 67.2(5) no
H6B C5' H4A C4 -121.9(7) no
H6B C5' H4A H4A' -156.6(4) no
H5' C5' H4A C4 -149.3(5) no
H5' C5' H4A H4A' 176.0(2) no
C4 C5' H6B C6 67.1(8) no
C4 C5' H6B H6B' 104.1(8) no
C5 C5' H6B C6 -25.3(8) no
C5 C5' H6B H6B' 12(1) no
C6 C5' H6B H6B' 37.0(4) no
C7 C5' H6B C6 -104.2(5) no
C7 C5' H6B H6B' -67.2(5) no
H4A C5' H6B C6 121.1(7) no
H4A C5' H6B H6B' 158.1(4) no
H5' C5' H6B C6 151.5(5) no
H5' C5' H6B H6B' -171.6(1) no
C1 C6 H6A H6A' 97.0(3) no
C1 C6 H6A H6B' -102.6(4) no
C5 C6 H6A H6A' -31.8(3) no
C5 C6 H6A H6B' 128.6(5) no
C5' C6 H6A H6A' -59.9(6) no
C5' C6 H6A H6B' 100.5(6) no
H6B C6 H6A H6A' -147.6(4) no
H6B C6 H6A H6B' 12.8(2) no
H6A' C6 H6A H6B' 160.4(3) no
H6B' C6 H6A H6A' -160.4(3) no
C1 C6 H6B C5' -115.4(5) no
C1 C6 H6B H6B' 94.0(3) no
C5 C6 H6B C5' 12.7(4) no
C5 C6 H6B H6B' -137.9(4) no
C5' C6 H6B H6B' -150.7(4) no
H6A C6 H6B C5' 129.3(5) no
H6A C6 H6B H6B' -21.3(3) no
H6A' C6 H6B C5' 103.5(7) no
H6A' C6 H6B H6B' -47.2(6) no
H6B' C6 H6B C5' 150.7(4) no
C1 C6 H6A' C5 115.8(4) no
C1 C6 H6A' H6A -94.9(3) no
C5 C6 H6A' H6A 149.3(3) no
C5' C6 H6A' C5 -12.9(4) no
C5' C6 H6A' H6A 136.5(4) no
H6A C6 H6A' C5 -149.3(3) no
H6B C6 H6A' C5 -103.2(7) no
H6B C6 H6A' H6A 46.1(6) no
H6B' C6 H6A' C5 -129.7(5) no
H6B' C6 H6A' H6A 19.6(3) no
C1 C6 H6B' H6A 104.0(4) no
C1 C6 H6B' H6B -97.4(3) no
C5 C6 H6B' H6A -100.7(6) no
C5 C6 H6B' H6B 58.0(5) no
C5' C6 H6B' H6A -128.3(5) no
C5' C6 H6B' H6B 30.3(4) no
H6A C6 H6B' H6B 158.7(3) no
H6B C6 H6B' H6A -158.7(3) no
H6A' C6 H6B' H6A -11.7(2) no
H6A' C6 H6B' H6B 146.9(4) no
C5 C7 H7A H7A' -116.7(4) no
C5 C7 H7A H7B' 74.4(4) no
C5' C7 H7A H7A' -84.4(4) no
C5' C7 H7A H7B' 106.8(6) no
H7B C7 H7A H7A' 120.7(4) no
H7B C7 H7A H7B' -48.1(3) no
H7C C7 H7A H7A' 3.7(3) no
H7C C7 H7A H7B' -165.1(6) no
H7A' C7 H7A H7B' -168.8(3) no
H7B' C7 H7A H7A' 168.8(3) no
H7C' C7 H7A H7A' 63.8(5) no
H7C' C7 H7A H7B' -105.0(6) no
C5 C7 H7B H7B' -61.8(4) no
C5 C7 H7B H7C' 116.6(5) no
C5' C7 H7B H7B' -91.1(6) no
C5' C7 H7B H7C' 87.3(5) no
H7A C7 H7B H7B' 61.0(3) no
H7A C7 H7B H7C' -120.6(5) no
H7C C7 H7B H7B' 178.3(5) no
H7C C7 H7B H7C' -3.3(3) no
H7A' C7 H7B H7B' 93.5(5) no
H7A' C7 H7B H7C' -88.1(5) no
H7B' C7 H7B H7C' 178.4(3) no
H7C' C7 H7B H7B' -178.4(3) no
C5 C7 H7C H7A' 119.5(5) no
C5 C7 H7C H7C' -117.6(5) no
C5' C7 H7C H7A' 114.6(4) no
C5' C7 H7C H7C' -122.5(3) no
H7A C7 H7C H7A' -2.0(2) no
H7A C7 H7C H7C' 120.9(5) no
H7B C7 H7C H7A' -119.6(5) no
H7B C7 H7C H7C' 3.2(2) no
H7A' C7 H7C H7C' 122.9(3) no
H7B' C7 H7C H7A' -113(2) no
H7B' C7 H7C H7C' 9(2) no
H7C' C7 H7C H7A' -122.9(3) no
C5 C7 H7A' H7A 78.9(5) no
C5 C7 H7A' H7C -104.7(6) no
C5' C7 H7A' H7A 110.3(4) no
C5' C7 H7A' H7C -73.3(4) no
H7A C7 H7A' H7C 176.4(3) no
H7B C7 H7A' H7A -73.6(5) no
H7B C7 H7A' H7C 102.8(6) no
H7C C7 H7A' H7A -176.4(3) no
H7B' C7 H7A' H7A -11.6(3) no
H7B' C7 H7A' H7C 164.8(6) no
H7C' C7 H7A' H7A -129.9(4) no
H7C' C7 H7A' H7C 46.5(3) no
C5 C7 H7B' H7A -114.4(4) no
C5 C7 H7B' H7B 123.4(4) no
C5' C7 H7B' H7A -116.1(5) no
C5' C7 H7B' H7B 121.6(5) no
H7A C7 H7B' H7B -122.3(3) no
H7B C7 H7B' H7A 122.3(3) no
H7C C7 H7B' H7A 116(2) no
H7C C7 H7B' H7B -5(2) no
H7A' C7 H7B' H7A 6.2(2) no
H7A' C7 H7B' H7B -116.0(5) no
H7C' C7 H7B' H7A 123.6(6) no
H7C' C7 H7B' H7B 1.4(2) no
C5 C7 H7C' H7B -92.0(5) no
C5 C7 H7C' H7C 91.9(5) no
C5' C7 H7C' H7B -122.1(5) no
C5' C7 H7C' H7C 61.8(4) no
H7A C7 H7C' H7B 87.4(6) no
H7A C7 H7C' H7C -88.7(6) no
H7B C7 H7C' H7C -176.1(3) no
H7C C7 H7C' H7B 176.1(3) no
H7A' C7 H7C' H7B 117.3(5) no
H7A' C7 H7C' H7C -58.8(3) no
H7B' C7 H7C' H7B -1.4(3) no
H7B' C7 H7C' H7C -177.6(5) no
N1 C8 C9 C10 -179.4(3) no
N1 C8 C9 H9 3(2) no
C13 C8 C9 C10 1.1(5) no
C13 C8 C9 H9 -175(2) no
N1 C8 C13 C12 -179.9(3) no
N1 C8 C13 H13 3(2) no
C9 C8 C13 C12 -0.3(5) no
C9 C8 C13 H13 -177(2) no
C8 C9 C10 C11 -0.5(6) no
C8 C9 C10 H10 172(3) no
H9 C9 C10 C11 177(2) no
H9 C9 C10 H10 -10(3) no
C9 C10 C11 O2 179.1(3) no
C9 C10 C11 C12 -0.8(6) no
H10 C10 C11 O2 7(3) no
H10 C10 C11 C12 -172(2) no
O2 C11 C12 C13 -178.4(3) no
O2 C11 C12 H12 0(2) no
C10 C11 C12 C13 1.6(6) no
C10 C11 C12 H12 180(2) no
C11 C12 C13 C8 -1.1(6) no
C11 C12 C13 H13 176(2) no
H12 C12 C13 C8 -178(2) no
H12 C12 C13 H13 0(3) no
C4 H4A H4A' H4B -19.0(2) no
C5' H4A H4A' C4 32.1(4) no
C5' H4A H4A' H4B 13.1(3) no
C4 H4B H4A' H4A 23.2(3) no
H4B' H4B H4A' C4 -25.0(3) no
H4B' H4B H4A' H4A -1.7(0) no
C4 H4B H4B' C5 -33.6(4) no
H4A' H4B H4B' C4 20.7(2) no
H4A' H4B H4B' C5 -12.9(3) no
C6 H6A H6A' C5 37.2(4) no
H6B' H6A H6A' C5 18.8(3) no
H6B' H6A H6A' C6 -18.4(3) no
C6 H6A H6B' H6B -23.5(3) no
H6A' H6A H6B' C6 21.7(3) no
H6A' H6A H6B' H6B -1.8(0) no
C5' H6B H6B' C6 -34.2(4) no
C5' H6B H6B' H6A -14.5(3) no
C6 H6B H6B' H6A 19.7(3) no
C7 H7A H7A' H7C -3.5(3) no
H7B' H7A H7A' C7 10.4(3) no
H7B' H7A H7A' H7C 7.0(0) no
C7 H7A H7B' H7B 48.9(4) no
H7A' H7A H7B' C7 -13.1(4) no
H7A' H7A H7B' H7B 35.8(0) no
C7 H7B H7B' H7A -41.5(3) no
H7C' H7B H7B' C7 -1.8(3) no
H7C' H7B H7B' H7A -43.3(0) no
C7 H7B H7C' H7C 4.2(3) no
H7B' H7B H7C' C7 1.7(3) no
H7B' H7B H7C' H7C 5.9(0) no
C7 H7C H7A' H7A 4.2(4) no
H7C' H7C H7A' C7 -48.4(4) no
H7C' H7C H7A' H7A -44.2(0) no
C7 H7C H7C' H7B -4.2(3) no
H7A' H7C H7C' C7 41.4(3) no
H7A' H7C H7C' H7B 37.2(0) no
